data_4120590
loop_
_publ_author_name
'Do, Hien-Quang'
'Bachman, Shoshana'
'Bissember, Alex C.'
'Peters, Jonas C.'
'Fu, Gregory C.'

_publ_section_title
;
 Photoinduced, copper-catalyzed alkylation of amides with unactivated
 secondary alkyl halides at room temperature.
;
_journal_issue 5
_journal_name_full 'Journal of the American Chemical Society'
_journal_page_first 2162
_journal_page_last 2167
_journal_paper_doi 10.1021/ja4126609
_journal_volume 136
_journal_year 2014
_chemical_absolute_configuration ad
_chemical_formula_moiety '2(C6 H8 Cu2 N2 O4)'
_chemical_formula_sum 'C12 H16 Cu4 N4 O8'
_chemical_formula_weight 598.45
_chemical_name_systematic
;
 ?
;
_space_group_crystal_system tetragonal
_space_group_IT_number 122
_space_group_name_Hall 'I -4 2bw'
_space_group_name_H-M_alt 'I -4 2 d'
_symmetry_space_group_name_Hall 'I -4 2bw'
_symmetry_space_group_name_H-M 'I -4 2 d'
_atom_sites_solution_hydrogens geom
_atom_sites_solution_primary direct
_audit_creation_date 2013-12-03
_audit_creation_method
;
Olex2 1.2
(compiled 2013.11.15 svn.r2834 for OlexSys, GUI svn.r4720)
;
_cell_angle_alpha 90
_cell_angle_beta 90
_cell_angle_gamma 90
_cell_formula_units_Z 16
_cell_length_a 12.2871(2)
_cell_length_b 12.2871(2)
_cell_length_c 46.5540(12)
_cell_measurement_temperature 100
_cell_volume 7028.4(2)
_computing_molecular_graphics 'Olex2 (Dolomanov et al., 2009)'
_computing_publication_material 'Olex2 (Dolomanov et al., 2009)'
_computing_structure_refinement 'ShelXL (Sheldrick, 2008)'
_computing_structure_solution 'ShelXS (Sheldrick, 2008)'
_diffrn_ambient_temperature 100
_diffrn_measured_fraction_theta_full 0.999
_diffrn_measured_fraction_theta_max 1.000
_diffrn_measurement_device_type 'Bruker Apex-II CCD'
_diffrn_radiation_type MoK\a
_diffrn_radiation_wavelength 0.71073
_diffrn_reflns_av_R_equivalents 0.0760
_diffrn_reflns_av_unetI/netI 0.0446
_diffrn_reflns_Laue_measured_fraction_full 0.999
_diffrn_reflns_Laue_measured_fraction_max 1.000
_diffrn_reflns_limit_h_max 16
_diffrn_reflns_limit_h_min -15
_diffrn_reflns_limit_k_max 16
_diffrn_reflns_limit_k_min -16
_diffrn_reflns_limit_l_max 61
_diffrn_reflns_limit_l_min -61
_diffrn_reflns_number 33381
_diffrn_reflns_point_group_measured_fraction_full 1.000
_diffrn_reflns_point_group_measured_fraction_max 1.000
_diffrn_reflns_theta_full 25.242
_diffrn_reflns_theta_max 27.863
_diffrn_reflns_theta_min 1.714
_exptl_absorpt_coefficient_mu 4.828
_exptl_absorpt_correction_T_max 1.000
_exptl_absorpt_correction_T_min 0.7918
_exptl_absorpt_correction_type multi-scan
_exptl_absorpt_process_details 'SADABS-2012/1 (Bruker,2012) was used for absorption correction.'
_exptl_crystal_colour colourless
_exptl_crystal_colour_primary colourless
_exptl_crystal_density_diffrn 2.262
_exptl_crystal_description block
_exptl_crystal_F_000 4736
_exptl_crystal_size_max 0.11
_exptl_crystal_size_mid 0.1
_exptl_crystal_size_min 0.01
_refine_diff_density_max 0.644
_refine_diff_density_min -0.437
_refine_diff_density_rms 0.104
_refine_ls_abs_structure_details
;
 Flack x determined using 1436 quotients [(I+)-(I-)]/[(I+)+(I-)]
 (Parsons and Flack (2004), Acta Cryst. A60, s61).
;
_refine_ls_abs_structure_Flack -0.004(11)
_refine_ls_extinction_method none
_refine_ls_goodness_of_fit_ref 1.026
_refine_ls_hydrogen_treatment constr
_refine_ls_matrix_type full
_refine_ls_number_parameters 253
_refine_ls_number_reflns 4205
_refine_ls_number_restraints 0
_refine_ls_restrained_S_all 1.026
_refine_ls_R_factor_all 0.0464
_refine_ls_R_factor_gt 0.0332
_refine_ls_shift/su_max 0.001
_refine_ls_shift/su_mean 0.000
_refine_ls_structure_factor_coef Fsqd
_refine_ls_weighting_details
;
 w=1/[\s^2^(Fo^2^)+(0.0308P)^2^+0.8567P]
 where P=(Fo^2^+2Fc^2^)/3
;
_refine_ls_weighting_scheme calc
_refine_ls_wR_factor_gt 0.0636
_refine_ls_wR_factor_ref 0.0677
_reflns_Friedel_coverage 0.810
_reflns_Friedel_fraction_full 1.000
_reflns_Friedel_fraction_max 1.001
_reflns_number_gt 3603
_reflns_number_total 4205
_reflns_threshold_expression 'I > 2\s(I)'
_cod_data_source_file ja4126609_si_001.cif
_cod_data_source_block crystal_001
_cod_original_cell_volume 7028.4(3)
_cod_database_code 4120590
_shelxl_version_number 2013-2
_shelx_space_group_comment
;
The symmetry employed for this shelxl refinement is uniquely defined
by the following loop, which should always be used as a source of
symmetry information in preference to the above space-group names.
They are only intended as comments.
;
_olex2_refinement_description
;
1. Fixed Uiso
 At 1.2 times of:
  All C(H,H) groups
2.a Secondary CH2 refined with riding coordinates:
 C5(H5A,H5B), C12(H12A,H12B), C11(H11A,H11B), C9(H9A,H9B), C6(H6A,H6B), C3(H3A,
 H3B), C8(H8A,H8B), C2(H2A,H2B)
;

loop_
_space_group_symop_operation_xyz
'x, y, z'
'-x, -y, z'
'y, -x, -z'
'-y, x, -z'
'-x+1/2, y, -z+3/4'
'x+1/2, -y, -z+3/4'
'-y+1/2, -x, z+3/4'
'y+1/2, x, z+3/4'
'x+1/2, y+1/2, z+1/2'
'-x+1/2, -y+1/2, z+1/2'
'y+1/2, -x+1/2, -z+1/2'
'-y+1/2, x+1/2, -z+1/2'
'-x+1, y+1/2, -z+5/4'
'x+1, -y+1/2, -z+5/4'
'-y+1, -x+1/2, z+5/4'
'y+1, x+1/2, z+5/4'

loop_
_atom_site_label
_atom_site_type_symbol
_atom_site_fract_x
_atom_site_fract_y
_atom_site_fract_z
_atom_site_U_iso_or_equiv
_atom_site_adp_type
_atom_site_occupancy
_atom_site_site_symmetry_order
_atom_site_calc_flag
_atom_site_refinement_flags_posn
Cu3 Cu 0.59964(6) 0.36214(6) 0.38907(2) 0.01295(15) Uani 1 1 d .
Cu2 Cu 0.34434(6) 0.11993(6) 0.40649(2) 0.01606(17) Uani 1 1 d .
Cu4 Cu 0.62740(6) 0.59214(6) 0.38546(2) 0.01431(16) Uani 1 1 d .
Cu1 Cu 0.57429(6) 0.09909(6) 0.40924(2) 0.01859(18) Uani 1 1 d .
O5 O 0.6368(3) 0.3674(3) 0.35012(7) 0.0135(8) Uani 1 1 d .
O3 O 0.3714(3) 0.1432(3) 0.36745(8) 0.0167(9) Uani 1 1 d .
O8 O 0.4527(3) 0.3451(3) 0.46656(8) 0.0181(9) Uani 1 1 d .
O4 O 0.4720(3) 0.1302(3) 0.32757(8) 0.0161(9) Uani 1 1 d .
O6 O 0.6297(3) 0.4498(3) 0.30756(7) 0.0133(8) Uani 1 1 d .
O7 O 0.3740(3) 0.3680(3) 0.42401(8) 0.0192(9) Uani 1 1 d .
O1 O 0.6053(4) 0.0819(3) 0.44806(8) 0.0260(10) Uani 1 1 d .
N2 N 0.6829(4) -0.0902(4) 0.44504(9) 0.0150(10) Uani 1 1 d .
O2 O 0.6755(4) 0.0026(4) 0.48681(9) 0.0309(12) Uani 1 1 d .
N4 N 0.6327(4) 0.5555(4) 0.34691(9) 0.0112(9) Uani 1 1 d .
N1 N 0.5591(4) 0.1250(4) 0.37016(9) 0.0129(10) Uani 1 1 d .
N3 N 0.5615(4) 0.3490(4) 0.42761(9) 0.0141(10) Uani 1 1 d .
C10 C 0.6336(4) 0.4572(4) 0.33666(11) 0.0108(11) Uani 1 1 d .
C7 C 0.4626(5) 0.3544(4) 0.43747(11) 0.0132(12) Uani 1 1 d .
C4 C 0.4666(5) 0.1333(4) 0.35673(11) 0.0136(12) Uani 1 1 d .
C5 C 0.5884(5) 0.1312(5) 0.32014(11) 0.0196(12) Uani 1 1 d .
H5A H 0.6091 0.2014 0.3113 0.023 Uiso 1 1 calc R
H5B H 0.6060 0.0716 0.3066 0.023 Uiso 1 1 calc R
C12 C 0.6212(5) 0.6318(4) 0.32283(12) 0.0152(12) Uani 1 1 d .
H12A H 0.6761 0.6906 0.3239 0.018 Uiso 1 1 calc R
H12B H 0.5476 0.6645 0.3224 0.018 Uiso 1 1 calc R
C11 C 0.6402(5) 0.5598(4) 0.29657(11) 0.0155(12) Uani 1 1 d .
H11A H 0.5852 0.5744 0.2815 0.019 Uiso 1 1 calc R
H11B H 0.7137 0.5720 0.2884 0.019 Uiso 1 1 calc R
C1 C 0.6530(6) -0.0014(5) 0.45800(12) 0.0206(14) Uani 1 1 d .
C9 C 0.6350(5) 0.3432(5) 0.45243(11) 0.0194(13) Uani 1 1 d .
H9A H 0.6705 0.4143 0.4560 0.023 Uiso 1 1 calc R
H9B H 0.6918 0.2871 0.4496 0.023 Uiso 1 1 calc R
C6 C 0.6465(5) 0.1154(5) 0.34848(12) 0.0188(13) Uani 1 1 d .
H6A H 0.6813 0.0428 0.3494 0.023 Uiso 1 1 calc R
H6B H 0.7027 0.1720 0.3514 0.023 Uiso 1 1 calc R
C3 C 0.7430(5) -0.1567(5) 0.46597(12) 0.0179(13) Uani 1 1 d .
H3A H 0.8223 -0.1536 0.4624 0.021 Uiso 1 1 calc R
H3B H 0.7189 -0.2335 0.4654 0.021 Uiso 1 1 calc R
C8 C 0.5591(5) 0.3125(5) 0.47705(12) 0.0183(13) Uani 1 1 d .
H8A H 0.5616 0.2333 0.4809 0.022 Uiso 1 1 calc R
H8B H 0.5783 0.3523 0.4948 0.022 Uiso 1 1 calc R
C2 C 0.7143(6) -0.1040(6) 0.49457(13) 0.0342(17) Uani 1 1 d .
H2A H 0.6571 -0.1459 0.5046 0.041 Uiso 1 1 calc R
H2B H 0.7791 -0.0989 0.5071 0.041 Uiso 1 1 calc R

loop_
_atom_site_aniso_label
_atom_site_aniso_U_11
_atom_site_aniso_U_22
_atom_site_aniso_U_33
_atom_site_aniso_U_23
_atom_site_aniso_U_13
_atom_site_aniso_U_12
Cu3 0.0135(4) 0.0154(4) 0.0099(3) 0.0025(3) 0.0023(3) 0.0000(3)
Cu2 0.0227(4) 0.0149(4) 0.0107(3) 0.0016(3) 0.0016(3) 0.0005(3)
Cu4 0.0156(4) 0.0164(4) 0.0110(3) -0.0033(3) 0.0003(3) 0.0011(3)
Cu1 0.0249(4) 0.0185(4) 0.0124(3) -0.0001(3) -0.0032(3) 0.0030(3)
O5 0.017(2) 0.0128(19) 0.0103(17) 0.0005(15) 0.0058(15) 0.0043(16)
O3 0.017(2) 0.019(2) 0.0135(19) 0.0007(16) 0.0021(16) 0.0029(18)
O8 0.018(2) 0.028(2) 0.0083(18) -0.0005(17) -0.0013(16) -0.0002(19)
O4 0.020(2) 0.018(2) 0.0103(19) 0.0039(16) 0.0019(15) 0.0072(17)
O6 0.017(2) 0.0135(19) 0.0090(18) 0.0009(14) 0.0019(15) -0.0001(16)
O7 0.015(2) 0.027(2) 0.0154(18) 0.0071(17) 0.0032(16) 0.0026(18)
O1 0.045(3) 0.020(2) 0.014(2) -0.0030(17) -0.006(2) 0.011(2)
N2 0.018(3) 0.019(3) 0.007(2) 0.001(2) -0.0022(18) 0.002(2)
O2 0.053(3) 0.031(3) 0.009(2) -0.0039(18) -0.006(2) 0.020(2)
N4 0.013(2) 0.011(2) 0.010(2) 0.0033(17) 0.0020(19) 0.0012(19)
N1 0.015(2) 0.010(2) 0.014(2) 0.0008(19) 0.0029(18) 0.0019(19)
N3 0.014(2) 0.018(3) 0.010(2) -0.0008(19) -0.0009(18) -0.003(2)
C10 0.004(3) 0.017(3) 0.012(3) 0.002(2) 0.001(2) 0.000(2)
C7 0.019(3) 0.008(3) 0.013(3) 0.000(2) 0.000(2) -0.005(2)
C4 0.024(3) 0.004(3) 0.013(3) 0.003(2) 0.001(2) -0.002(2)
C5 0.025(3) 0.022(3) 0.012(3) 0.006(2) 0.005(2) 0.006(3)
C12 0.011(3) 0.011(3) 0.023(3) 0.003(2) 0.005(2) 0.000(2)
C11 0.017(3) 0.018(3) 0.011(3) 0.006(2) 0.001(2) 0.005(3)
C1 0.029(4) 0.023(3) 0.009(3) -0.001(2) -0.001(3) -0.001(3)
C9 0.013(3) 0.029(4) 0.017(3) -0.001(2) -0.001(2) -0.006(3)
C6 0.018(3) 0.017(3) 0.021(3) 0.001(2) 0.007(2) 0.002(3)
C3 0.020(3) 0.018(3) 0.016(3) 0.001(2) 0.000(2) 0.004(2)
C8 0.021(3) 0.019(3) 0.014(3) -0.002(2) 0.000(2) 0.001(3)
C2 0.054(5) 0.034(4) 0.014(3) 0.000(3) 0.001(3) 0.021(4)

loop_
_atom_type_symbol
_atom_type_description
_atom_type_scat_dispersion_real
_atom_type_scat_dispersion_imag
_atom_type_scat_source
C C 0.0033 0.0016 'International Tables Vol C Tables 4.2.6.8 and 6.1.1.4'
H H 0.0000 0.0000 'International Tables Vol C Tables 4.2.6.8 and 6.1.1.4'
Cu Cu 0.3201 1.2651 'International Tables Vol C Tables 4.2.6.8 and 6.1.1.4'
N N 0.0061 0.0033 'International Tables Vol C Tables 4.2.6.8 and 6.1.1.4'
O O 0.0106 0.0060 'International Tables Vol C Tables 4.2.6.8 and 6.1.1.4'

loop_
_geom_angle_atom_site_label_1
_geom_angle_atom_site_label_2
_geom_angle_atom_site_label_3
_geom_angle
_geom_angle_site_symmetry_1
_geom_angle_site_symmetry_3
Cu4 Cu3 Cu4 85.31(3) 2_665 .
O5 Cu3 Cu4 100.07(12) . 2_665
O5 Cu3 Cu4 83.10(12) . .
N3 Cu3 Cu4 80.06(15) . 2_665
N3 Cu3 Cu4 99.95(15) . .
N3 Cu3 O5 176.9(2) . .
Cu1 Cu2 Cu1 64.37(3) . 2_655
O3 Cu2 Cu1 83.16(12) . .
O3 Cu2 Cu1 97.18(13) . 2_655
N2 Cu2 Cu1 96.74(15) 2_655 .
N2 Cu2 Cu1 80.55(15) 2_655 2_655
N2 Cu2 O3 177.5(2) 2_655 .
Cu3 Cu4 Cu3 94.29(3) 2_665 .
O7 Cu4 Cu3 83.23(12) 2_665 2_665
O7 Cu4 Cu3 101.71(13) 2_665 .
N4 Cu4 Cu3 79.64(14) . .
N4 Cu4 Cu3 98.00(14) . 2_665
N4 Cu4 O7 178.12(19) . 2_665
Cu2 Cu1 Cu2 115.38(3) . 2_655
Cu2 Cu1 Cu1 57.28(3) 2_655 2_655
Cu2 Cu1 Cu1 58.36(3) . 2_655
O1 Cu1 Cu2 104.96(15) . .
O1 Cu1 Cu2 82.29(13) . 2_655
O1 Cu1 Cu1 91.84(14) . 2_655
N1 Cu1 Cu2 80.81(14) . .
N1 Cu1 Cu2 98.74(14) . 2_655
N1 Cu1 Cu1 94.43(14) . 2_655
N1 Cu1 O1 173.1(2) . .
C10 O5 Cu3 120.0(3) . .
C4 O3 Cu2 121.8(4) . .
C7 O8 C8 106.1(4) . .
C4 O4 C5 106.4(4) . .
C10 O6 C11 106.6(4) . .
C7 O7 Cu4 121.3(3) . 2_665
C1 O1 Cu1 122.8(4) . .
C1 N2 Cu2 124.1(4) . 2_655
C1 N2 C3 107.5(5) . .
C3 N2 Cu2 128.3(4) . 2_655
C1 O2 C2 106.3(4) . .
C10 N4 Cu4 125.6(4) . .
C10 N4 C12 108.3(4) . .
C12 N4 Cu4 125.6(3) . .
C4 N1 Cu1 124.9(4) . .
C4 N1 C6 108.2(5) . .
C6 N1 Cu1 125.6(4) . .
C7 N3 Cu3 124.8(4) . .
C7 N3 C9 107.4(5) . .
C9 N3 Cu3 127.4(4) . .
O5 C10 O6 115.7(5) . .
O5 C10 N4 128.9(5) . .
N4 C10 O6 115.4(5) . .
O7 C7 O8 115.2(5) . .
O7 C7 N3 129.4(5) . .
N3 C7 O8 115.4(5) . .
O3 C4 O4 115.9(5) . .
O3 C4 N1 128.3(5) . .
N1 C4 O4 115.8(5) . .
O4 C5 C6 104.6(4) . .
N4 C12 C11 103.1(4) . .
O6 C11 C12 104.1(4) . .
O1 C1 N2 129.7(5) . .
O1 C1 O2 115.0(5) . .
N2 C1 O2 115.3(5) . .
N3 C9 C8 103.1(5) . .
N1 C6 C5 104.0(5) . .
N2 C3 C2 103.1(5) . .
O8 C8 C9 103.3(4) . .
O2 C2 C3 104.1(5) . .

loop_
_geom_bond_atom_site_label_1
_geom_bond_atom_site_label_2
_geom_bond_distance
_geom_bond_site_symmetry_2
Cu3 Cu4 2.8514(10) .
Cu3 Cu4 2.8506(10) 2_665
Cu3 O5 1.871(3) .
Cu3 N3 1.861(4) .
Cu2 Cu1 2.8738(10) 2_655
Cu2 Cu1 2.8399(10) .
Cu2 O3 1.869(4) .
Cu2 N2 1.862(4) 2_655
Cu4 Cu3 2.8506(10) 2_665
Cu4 O7 1.860(4) 2_665
Cu4 N4 1.852(4) .
Cu1 Cu2 2.8737(10) 2_655
Cu1 Cu1 3.0434(15) 2_655
Cu1 O1 1.859(4) .
Cu1 N1 1.856(4) .
O5 C10 1.270(6) .
O3 C4 1.277(7) .
O8 C7 1.364(6) .
O8 C8 1.452(7) .
O4 C4 1.360(6) .
O4 C5 1.472(7) .
O6 C10 1.359(6) .
O6 C11 1.451(6) .
O7 Cu4 1.860(4) 2_665
O7 C7 1.267(7) .
O1 C1 1.267(7) .
N2 Cu2 1.862(4) 2_655
N2 C1 1.300(7) .
N2 C3 1.470(7) .
O2 C1 1.370(7) .
O2 C2 1.440(8) .
N4 C10 1.298(7) .
N4 C12 1.468(6) .
N1 C4 1.302(7) .
N1 C6 1.478(7) .
N3 C7 1.301(7) .
N3 C9 1.469(7) .
C5 C6 1.513(8) .
C12 C11 1.527(7) .
C9 C8 1.525(7) .
C3 C2 1.522(8) .
